data_4503644
loop_
_publ_author_name
'Zhang, Rui-Bo'
'Li, Zhao-Ji'
'Cheng, Jian-Kai'
'Qin, Ye-Yan'
'Zhang, Jian'
'Yao, Yuan-Gen'

_publ_section_title
;
 Anion-Induced Coordination Versatility of 1H-1,2,4-Triazole-3-thiol
 (HtrzSH) Affording a New Hybrid System of Cadmium(II) Polymers:
 Synthesis, Structure, and Luminescent Properties
;
_journal_issue 7
_journal_name_full 'Crystal Growth &amp; Design'
_journal_page_first 2562
_journal_paper_doi 10.1021/cg800199x
_journal_volume 8
_journal_year 2008
_chemical_formula_sum 'C2 H2 Br Cd N3 O0 S'
_chemical_formula_weight 292.44
_chemical_name_systematic
; 
 ? 
;
_space_group_IT_number 60
_symmetry_cell_setting orthorhombic
_symmetry_space_group_name_Hall '-P 2n 2ab'
_symmetry_space_group_name_H-M 'P b c n'
_atom_sites_solution_hydrogens geom
_atom_sites_solution_primary direct
_atom_sites_solution_secondary difmap
_audit_creation_method SHELXL-97
_cell_angle_alpha 90.00
_cell_angle_beta 90.00
_cell_angle_gamma 90.00
_cell_formula_units_Z 8
_cell_length_a 10.877(3)
_cell_length_b 7.937(3)
_cell_length_c 14.299(5)
_cell_measurement_reflns_used 2964
_cell_measurement_temperature 293.1500
_cell_measurement_theta_max 27.4642
_cell_measurement_theta_min 3.1770
_cell_volume 1234.4(7)
_computing_cell_refinement SAINT
_computing_data_collection SMART
_computing_data_reduction SAINT
_computing_structure_refinement 'SHELXL-97 (Sheldrick, 1997)'
_computing_structure_solution 'SHELXS-97 (Sheldrick, 1990)'
_diffrn_ambient_temperature 293.1500
_diffrn_detector_area_resol_mean 14.6306
_diffrn_measured_fraction_theta_full 0.999
_diffrn_measured_fraction_theta_max 0.999
_diffrn_measurement_device_type 'SMART CCD'
_diffrn_measurement_method dtprofit.ref
_diffrn_radiation_monochromator graphite
_diffrn_radiation_source 'fine-focus sealed tube'
_diffrn_radiation_type MoK\a
_diffrn_radiation_wavelength 0.71073
_diffrn_reflns_av_R_equivalents 0.0394
_diffrn_reflns_av_sigmaI/netI 0.0241
_diffrn_reflns_limit_h_max 13
_diffrn_reflns_limit_h_min -14
_diffrn_reflns_limit_k_max 10
_diffrn_reflns_limit_k_min -10
_diffrn_reflns_limit_l_max 18
_diffrn_reflns_limit_l_min -13
_diffrn_reflns_number 1662
_diffrn_reflns_theta_full 27.46
_diffrn_reflns_theta_max 27.46
_diffrn_reflns_theta_min 2.85
_diffrn_standards_decay_% none
_diffrn_standards_interval_count none
_diffrn_standards_interval_time none
_diffrn_standards_number none
_exptl_absorpt_coefficient_mu 10.236
_exptl_absorpt_correction_T_max 1.0000
_exptl_absorpt_correction_T_min 0.2099
_exptl_absorpt_correction_type multi-scan
_exptl_absorpt_process_details SADABS
_exptl_crystal_colour Orange
_exptl_crystal_density_diffrn 3.147
_exptl_crystal_density_method 'not measured'
_exptl_crystal_description column
_exptl_crystal_F_000 1072
_exptl_crystal_size_max 0.2800
_exptl_crystal_size_mid 0.1000
_exptl_crystal_size_min 0.1000
_refine_diff_density_max 0.789
_refine_diff_density_min -1.172
_refine_diff_density_rms 0.164
_refine_ls_extinction_method none
_refine_ls_goodness_of_fit_ref 1.025
_refine_ls_hydrogen_treatment constr
_refine_ls_matrix_type full
_refine_ls_number_parameters 73
_refine_ls_number_reflns 1419
_refine_ls_number_restraints 0
_refine_ls_restrained_S_all 1.025
_refine_ls_R_factor_all 0.0297
_refine_ls_R_factor_gt 0.0256
_refine_ls_shift/su_max 0.000
_refine_ls_shift/su_mean 0.000
_refine_ls_structure_factor_coef Fsqd
_refine_ls_weighting_details 'calc w=1/[\s^2^(Fo^2^)+(0.0441P)^2^+0.0000P] where P=(Fo^2^+2Fc^2^)/3'
_refine_ls_weighting_scheme calc
_refine_ls_wR_factor_gt 0.0672
_refine_ls_wR_factor_ref 0.0697
_reflns_number_gt 1257
_reflns_number_total 1419
_reflns_threshold_expression >2sigma(I)
_cod_data_source_file cg800199x-file003.cif
_cod_data_source_block 2
_cod_depositor_comments
;
The following automatic conversions were performed:

'_symmetry_cell_setting' value 'Orthorhombic' changed to
'orthorhombic' according to
/home/saulius/struct/CIF-dictionaries/cif_core.dic dictionary named
'cif_core.dic' version 2.4.1 from
2010-06-29.

'_exptl_absorpt_correction_type' value 'Multi-scan'
changed to 'multi-scan' according to
/home/saulius/struct/CIF-dictionaries/cif_core.dic dictionary named
'cif_core.dic' version 2.4.1 from 2010-06-29.

Automatic conversion script
Id: cif_fix_values 1715 2011-07-08 13:25:40Z adriana 
;
_cod_original_sg_symbol_H-M Pbcn
_cod_database_code 4503644

loop_
_symmetry_equiv_pos_as_xyz
'x, y, z'
'-x+1/2, -y+1/2, z+1/2'
'-x, y, -z+1/2'
'x+1/2, -y+1/2, -z'
'-x, -y, -z'
'x-1/2, y-1/2, -z-1/2'
'x, -y, z-1/2'
'-x-1/2, y-1/2, z'

loop_
_atom_site_label
_atom_site_type_symbol
_atom_site_fract_x
_atom_site_fract_y
_atom_site_fract_z
_atom_site_U_iso_or_equiv
_atom_site_adp_type
_atom_site_occupancy
_atom_site_symmetry_multiplicity
_atom_site_calc_flag
_atom_site_refinement_flags
Cd1 Cd 0.68424(2) 0.18741(3) 0.33442(2) 0.02077(11) Uani 1 1 d .
Br1 Br 0.81502(4) -0.01351(5) 0.44077(3) 0.03376(14) Uani 1 1 d .
S1 S 0.96154(8) 0.69090(10) 0.11203(7) 0.0221(2) Uani 1 1 d .
N1 N 0.8207(2) 0.2992(4) 0.2307(2) 0.0210(7) Uani 1 1 d .
N2 N 0.8434(2) 0.4699(4) 0.2239(2) 0.0186(6) Uani 1 1 d .
C1 C 0.9115(3) 0.4951(5) 0.1490(2) 0.0187(7) Uani 1 1 d .
N3 N 0.9337(3) 0.3433(4) 0.1083(2) 0.0244(6) Uani 1 1 d .
H3A H 0.9762 0.3253 0.0586 0.029 Uiso 1 1 calc R
C2 C 0.8767(4) 0.2268(5) 0.1608(2) 0.0255(8) Uani 1 1 d .
H2A H 0.8770 0.1116 0.1490 0.031 Uiso 1 1 calc R

loop_
_atom_site_aniso_label
_atom_site_aniso_U_11
_atom_site_aniso_U_22
_atom_site_aniso_U_33
_atom_site_aniso_U_23
_atom_site_aniso_U_13
_atom_site_aniso_U_12
Cd1 0.02445(18) 0.01706(17) 0.02080(18) 0.00031(10) 0.00307(10) -0.00211(9)
Br1 0.0513(3) 0.0233(2) 0.0266(3) -0.00520(17) -0.01320(17) 0.01241(16)
S1 0.0232(4) 0.0221(4) 0.0209(5) 0.0058(3) 0.0012(4) -0.0014(3)
N1 0.0261(15) 0.0200(15) 0.0168(16) -0.0017(12) 0.0039(11) -0.0051(11)
N2 0.0216(13) 0.0188(15) 0.0155(15) 0.0001(12) 0.0016(12) -0.0021(11)
C1 0.0182(15) 0.0212(17) 0.0166(17) 0.0004(13) -0.0027(13) -0.0011(13)
N3 0.0316(16) 0.0238(15) 0.0179(15) -0.0049(13) 0.0084(13) -0.0036(12)
C2 0.033(2) 0.0215(18) 0.0222(19) -0.0041(15) 0.0034(15) -0.0053(16)

loop_
_atom_type_symbol
_atom_type_description
_atom_type_scat_dispersion_real
_atom_type_scat_dispersion_imag
_atom_type_scat_source
C C 0.0033 0.0016 'International Tables Vol C Tables 4.2.6.8 and 6.1.1.4'
H H 0.0000 0.0000 'International Tables Vol C Tables 4.2.6.8 and 6.1.1.4'
N N 0.0061 0.0033 'International Tables Vol C Tables 4.2.6.8 and 6.1.1.4'
O O 0.0106 0.0060 'International Tables Vol C Tables 4.2.6.8 and 6.1.1.4'
S S 0.1246 0.1234 'International Tables Vol C Tables 4.2.6.8 and 6.1.1.4'
Br Br -0.2901 2.4595 'International Tables Vol C Tables 4.2.6.8 and 6.1.1.4'
Cd Cd -0.8075 1.2024 'International Tables Vol C Tables 4.2.6.8 and 6.1.1.4'

loop_
_geom_angle_atom_site_label_1
_geom_angle_atom_site_label_2
_geom_angle_atom_site_label_3
_geom_angle
_geom_angle_site_symmetry_1
_geom_angle_site_symmetry_3
N1 Cd1 N2 86.11(10) . 8_755
N1 Cd1 S1 144.41(8) . 6_556
N2 Cd1 S1 95.07(7) 8_755 6_556
N1 Cd1 Br1 105.12(8) . .
N2 Cd1 Br1 90.73(7) 8_755 .
S1 Cd1 Br1 110.43(3) 6_556 .
N1 Cd1 Br1 91.22(8) . 8_765
N2 Cd1 Br1 167.86(7) 8_755 8_765
S1 Cd1 Br1 80.27(2) 6_556 8_765
Br1 Cd1 Br1 101.40(3) . 8_765
Cd1 Br1 Cd1 101.58(3) . 8_755
C1 S1 Cd1 101.44(11) . 6_666
C2 N1 N2 107.1(3) . .
C2 N1 Cd1 129.2(2) . .
N2 N1 Cd1 123.0(2) . .
C1 N2 N1 107.9(3) . .
C1 N2 Cd1 120.3(2) . 8_765
N1 N2 Cd1 130.3(2) . 8_765
N2 C1 N3 108.2(3) . .
N2 C1 S1 124.2(3) . .
N3 C1 S1 127.6(3) . .
C2 N3 C1 106.8(3) . .
C2 N3 H3A 126.6 . .
C1 N3 H3A 126.6 . .
N1 C2 N3 109.9(3) . .
N1 C2 H2A 125.0 . .
N3 C2 H2A 125.0 . .

loop_
_geom_bond_atom_site_label_1
_geom_bond_atom_site_label_2
_geom_bond_distance
_geom_bond_site_symmetry_2
Cd1 N1 2.278(3) .
Cd1 N2 2.360(3) 8_755
Cd1 S1 2.5407(11) 6_556
Cd1 Br1 2.6228(7) .
Cd1 Br1 2.8191(8) 8_765
Br1 Cd1 2.8191(8) 8_755
S1 C1 1.729(4) .
S1 Cd1 2.5407(11) 6_666
N1 C2 1.304(5) .
N1 N2 1.380(4) .
N2 C1 1.317(4) .
N2 Cd1 2.360(3) 8_765
C1 N3 1.360(5) .
N3 C2 1.342(5) .
N3 H3A 0.8600 .
C2 H2A 0.9300 .

loop_
_geom_hbond_atom_site_label_D
_geom_hbond_atom_site_label_H
_geom_hbond_atom_site_label_A
_geom_hbond_distance_DH
_geom_hbond_distance_HA
_geom_hbond_distance_DA
_geom_hbond_angle_DHA
_geom_hbond_site_symmetry_A
N3 H3A S1 0.86 2.54 3.362(3) 161.4 5_765
